data_4116165
loop_
_publ_author_name
'S. B\'enard'
'P. Yu'
'J. P. Audi\`ere'
'E. Rivi\`ere'
'R. Cl\'ement'
'J. Guilhem'
'L. Tchertanov'
'K. Nakatani'

_publ_section_title
;
 Structure and NLO Properties of Layered Bimetallic Oxalato-Bridged
 Ferromagnetic Networks Containing Stilbazolium-Shaped Chromophores
;
_journal_name_full 'Journal of the American Chemical Society'
_journal_page_first 9444
_journal_page_last 9454
_journal_paper_doi 10.1021/ja0002619
_journal_volume 122
_journal_year 2000
_chemical_formula_structural C19H24NO[MnCr(C2O4)3]
_chemical_formula_sum 'C25 H24 Cr Mn N O13'
_chemical_formula_weight 653.39
_chemical_name_systematic
; 
 ? 
;
_space_group_IT_number 14
_symmetry_cell_setting monoclinic
_symmetry_space_group_name_Hall '-P 2ybc'
_symmetry_space_group_name_H-M 'P 1 21/c 1'
_atom_sites_solution_hydrogens geom
_atom_sites_solution_primary direct
_atom_sites_solution_secondary difmap
_audit_creation_method SHELXL
_cell_angle_alpha 90.00
_cell_angle_beta 83.810(9)
_cell_angle_gamma 90.00
_cell_formula_units_Z 4
_cell_length_a 9.535(1)
_cell_length_b 15.890(2)
_cell_length_c 18.229(2)
_cell_measurement_temperature 296(2)
_cell_volume 2745.8(5)
_computing_cell_refinement 'Kappa CCD ENRAFNONUS software'
_computing_data_collection 'Kappa CCD ENRAFNONUS software'
_computing_data_reduction 'Kappa CCD ENRAFNONUS software'
_computing_molecular_graphics 'ORTEPII, Johnson'
_computing_publication_material ACTA
_computing_structure_refinement 'SHELXL-93 (Sheldrick, 1993)'
_computing_structure_solution 'SHELXS-86 (Sheldrick, 1990)'
_diffrn_ambient_temperature 296(2)
_diffrn_measurement_device 'Nonius kappaCCD diffractometer'
_diffrn_measurement_method 'area-detector scans'
_diffrn_radiation_monochromator graphite
_diffrn_radiation_source 'fine-focus sealed tube'
_diffrn_radiation_type MoK\a
_diffrn_radiation_wavelength 0.71073
_diffrn_reflns_av_R_equivalents 0.0222
_diffrn_reflns_av_sigmaI/netI 0.0456
_diffrn_reflns_limit_h_max 9
_diffrn_reflns_limit_h_min -9
_diffrn_reflns_limit_k_max 15
_diffrn_reflns_limit_k_min -15
_diffrn_reflns_limit_l_max 16
_diffrn_reflns_limit_l_min -16
_diffrn_reflns_number 4261
_diffrn_reflns_theta_max 21.90
_diffrn_reflns_theta_min 1.70
_exptl_absorpt_coefficient_mu 0.924
_exptl_absorpt_correction_type none
_exptl_crystal_colour bright_red
_exptl_crystal_density_diffrn 1.581
_exptl_crystal_description needle
_exptl_crystal_F_000 1336
_exptl_crystal_size_max 0.4
_exptl_crystal_size_mid 0.25
_exptl_crystal_size_min 0.06
_refine_diff_density_max 0.273
_refine_diff_density_min -0.259
_refine_diff_density_rms 0.050
_refine_ls_extinction_method none
_refine_ls_goodness_of_fit_all 1.161
_refine_ls_goodness_of_fit_ref 1.216
_refine_ls_hydrogen_treatment constr
_refine_ls_matrix_type full
_refine_ls_number_parameters 373
_refine_ls_number_reflns 2298
_refine_ls_number_restraints 0
_refine_ls_restrained_S_all 1.321
_refine_ls_restrained_S_obs 1.216
_refine_ls_R_factor_all 0.0670
_refine_ls_R_factor_gt 0.0507
_refine_ls_shift/esd_mean 0.003
_refine_ls_shift/su_max 0.013
_refine_ls_structure_factor_coef Fsqd
_refine_ls_weighting_details 'w=1/[\s^2^(Fo^2^)+(0.0010P)^2^+9.0101P] where P=(Fo^2^+2Fc^2^)/3'
_refine_ls_weighting_scheme calc
_refine_ls_wR_factor_all 0.1249
_refine_ls_wR_factor_ref 0.1037
_reflns_number_gt 1937
_reflns_number_total 2310
_reflns_threshold_expression >2sigma(I)
_cod_data_source_file ja0002619_2.cif
_cod_data_source_block MIPS[MnCr(C2O4)3]
_cod_depositor_comments
;
The following automatic conversions were performed:

'_refine_ls_weighting_scheme' value 'calc
w=1/[\s^2^(Fo^2^)+(0.0010P)^2^+9.0101P] where P=(Fo^2^+2Fc^2^)/3' was
changed to 'calc'. New tag '_refine_ls_weighting_details' was
created. The value of the new tag was set to
'w=1/[\s^2^(Fo^2^)+(0.0010P)^2^+9.0101P] where P=(Fo^2^+2Fc^2^)/3'.

Automatic conversion script
Id: cif_fix_values 3143 2015-03-26 13:38:13Z robertas 
;
_cod_original_sg_symbol_H-M 'P 21/c'
_cod_database_code 4116165

loop_
_symmetry_equiv_pos_as_xyz
'x, y, z'
'-x, y+1/2, -z+1/2'
'-x, -y, -z'
'x, -y-1/2, z-1/2'

loop_
_atom_site_aniso_label
_atom_site_aniso_U_11
_atom_site_aniso_U_22
_atom_site_aniso_U_33
_atom_site_aniso_U_23
_atom_site_aniso_U_13
_atom_site_aniso_U_12
Cr 0.0299(7) 0.0407(7) 0.0569(9) -0.0008(6) -0.0016(6) 0.0021(5)
Mn 0.0336(7) 0.0418(7) 0.0683(9) 0.0008(6) -0.0033(6) 0.0024(5)
O11 0.046(3) 0.058(3) 0.061(4) 0.012(3) 0.012(3) -0.002(3)
O12 0.043(3) 0.053(3) 0.060(4) 0.014(3) -0.004(3) 0.000(3)
O13 0.039(3) 0.049(3) 0.063(4) -0.011(2) 0.009(3) 0.001(3)
O14 0.049(3) 0.051(3) 0.058(4) -0.012(3) -0.005(3) 0.006(3)
O15 0.049(3) 0.053(4) 0.059(4) -0.010(3) -0.017(3) -0.003(3)
O16 0.043(3) 0.066(4) 0.056(4) 0.003(3) -0.018(3) 0.006(3)
O21 0.046(3) 0.052(3) 0.066(4) 0.023(3) -0.005(3) 0.000(3)
O22 0.036(3) 0.052(3) 0.058(4) 0.007(2) 0.004(3) -0.005(2)
O23 0.049(3) 0.050(3) 0.057(4) -0.013(3) 0.002(3) 0.000(3)
O24 0.044(3) 0.056(3) 0.058(4) -0.007(3) 0.011(3) 0.004(3)
O25 0.040(3) 0.061(4) 0.059(4) -0.002(3) -0.019(3) 0.003(3)
O26 0.041(3) 0.059(4) 0.064(4) 0.009(3) -0.018(3) 0.000(3)
C1 0.037(5) 0.047(5) 0.051(6) -0.003(4) -0.002(5) -0.010(4)
C2 0.037(5) 0.043(5) 0.055(6) 0.002(4) -0.005(5) -0.008(4)
C3 0.039(5) 0.038(5) 0.053(6) 0.006(4) 0.001(5) 0.005(4)
C4 0.045(6) 0.031(5) 0.052(6) 0.008(4) 0.007(5) 0.004(4)
C5 0.030(4) 0.055(6) 0.050(6) 0.002(5) -0.006(4) -0.008(4)
C6 0.033(5) 0.053(6) 0.053(6) 0.006(5) -0.001(5) -0.007(4)
N11 0.050(4) 0.054(5) 0.055(5) 0.002(4) 0.001(4) 0.002(4)
C12 0.060(6) 0.058(6) 0.047(5) 0.005(4) 0.000(4) -0.013(5)
C13 0.047(5) 0.058(5) 0.056(6) 0.001(4) -0.006(5) 0.008(5)
C14 0.040(5) 0.070(6) 0.049(6) -0.010(5) 0.002(4) -0.001(5)
C15 0.054(6) 0.059(6) 0.074(6) 0.013(5) 0.010(5) 0.000(5)
C16 0.059(6) 0.058(6) 0.078(7) 0.014(5) 0.004(5) -0.003(5)
C17 0.052(5) 0.061(6) 0.065(6) 0.001(5) 0.002(5) 0.004(4)
C18 0.057(6) 0.077(6) 0.079(7) -0.002(5) 0.004(5) 0.014(5)
C19 0.061(6) 0.083(7) 0.105(8) 0.014(6) -0.006(5) 0.007(5)
C10 0.085(7) 0.114(9) 0.094(8) -0.039(7) -0.012(6) 0.020(6)
C11 0.141(11) 0.205(15) 0.116(11) -0.075(10) -0.046(9) 0.048(10)
O 0.051(4) 0.076(4) 0.074(4) 0.013(3) 0.004(3) 0.015(3)
C20 0.065(6) 0.097(7) 0.072(7) 0.009(5) 0.013(6) 0.021(5)
C21 0.053(6) 0.055(5) 0.053(6) 0.001(4) -0.001(5) -0.004(5)
C22 0.058(6) 0.069(6) 0.052(6) 0.009(4) -0.008(5) 0.005(5)
C23 0.063(6) 0.061(6) 0.055(6) 0.004(5) -0.004(5) 0.004(5)
C24 0.044(5) 0.055(5) 0.053(6) -0.008(4) 0.003(5) 0.001(4)
C25 0.061(6) 0.072(6) 0.061(6) 0.012(5) -0.017(5) 0.013(5)
C26 0.060(6) 0.073(6) 0.055(6) 0.014(5) 0.001(5) 0.015(5)
C31 0.063(6) 0.065(6) 0.056(6) -0.005(5) -0.003(5) -0.004(5)
C30 0.061(6) 0.079(7) 0.059(7) -0.004(5) -0.002(5) 0.003(5)

loop_
_atom_site_label
_atom_site_type_symbol
_atom_site_fract_x
_atom_site_fract_y
_atom_site_fract_z
_atom_site_U_iso_or_equiv
_atom_site_thermal_displace_type
_atom_site_occupancy
_atom_site_calc_flag
_atom_site_refinement_flags
Cr Cr 0.26199(11) 0.08415(7) 0.22367(6) 0.0427(4) Uani 1 d .
Mn Mn 0.75801(10) 0.24547(7) 0.24488(6) 0.0481(4) Uani 1 d .
O11 O 0.1567(5) 0.1722(3) 0.1674(3) 0.0560(14) Uani 1 d .
O12 O 0.0715(5) 0.0873(3) 0.2896(3) 0.0521(13) Uani 1 d .
O13 O 0.3475(5) 0.1738(3) 0.2877(3) 0.0515(13) Uani 1 d .
O14 O 0.4571(5) 0.0996(3) 0.1646(3) 0.0527(14) Uani 1 d .
O15 O 0.3360(5) -0.0093(3) 0.2870(3) 0.0530(14) Uani 1 d .
O16 O 0.1969(5) -0.0204(3) 0.1686(3) 0.0539(14) Uani 1 d .
O21 O 0.9502(5) 0.2425(3) 0.1782(3) 0.0551(14) Uani 1 d .
O22 O 0.8605(5) 0.1492(3) 0.2958(3) 0.0493(13) Uani 1 d .
O23 O 0.5577(5) 0.2315(3) 0.3020(3) 0.0527(14) Uani 1 d .
O24 O 0.6639(5) 0.1617(3) 0.1740(3) 0.0540(14) Uani 1 d .
O25 O 0.6857(5) 0.3515(3) 0.1954(3) 0.0527(14) Uani 1 d .
O26 O 0.8200(5) 0.3399(3) 0.3158(3) 0.0535(14) Uani 1 d .
C1 C 0.9843(9) 0.1377(5) 0.2670(4) 0.045(2) Uani 1 d .
C2 C 1.0348(8) 0.1894(5) 0.1981(4) 0.045(2) Uani 1 d .
C3 C 0.4766(9) 0.1873(4) 0.2685(4) 0.044(2) Uani 1 d .
C4 C 0.5380(9) 0.1454(4) 0.1961(4) 0.044(2) Uani 1 d .
C5 C 0.7042(7) 0.4185(6) 0.2297(5) 0.045(2) Uani 1 d .
C6 C 0.7828(7) 0.4119(6) 0.2983(5) 0.046(2) Uani 1 d .
N11 N 1.1541(6) 0.1809(4) -0.0526(3) 0.053(2) Uani 1 d .
C12 C 1.1189(8) 0.2572(5) -0.0745(4) 0.055(2) Uani 1 d .
H12 H 1.1847 0.2884 -0.1046 0.067 Uiso 1 calc .
C13 C 0.9895(8) 0.2908(5) -0.0543(4) 0.054(2) Uani 1 d .
H13 H 0.9672 0.3440 -0.0708 0.064 Uiso 1 calc .
C14 C 0.8906(7) 0.2454(5) -0.0088(4) 0.053(2) Uani 1 d .
C15 C 0.9303(9) 0.1686(5) 0.0148(4) 0.063(2) Uani 1 d .
H15 H 0.8669 0.1376 0.0464 0.076 Uiso 1 calc .
C16 C 1.0599(9) 0.1361(5) -0.0066(5) 0.066(2) Uani 1 d .
H16 H 1.0844 0.0834 0.0102 0.079 Uiso 1 calc .
C17 C 1.2948(8) 0.1432(5) -0.0787(5) 0.060(2) Uani 1 d .
H17 H 1.3490 0.1864 -0.1078 0.071 Uiso 1 calc .
C18 C 1.3731(8) 0.1239(5) -0.0137(5) 0.072(3) Uani 1 d .
H18A H 1.3295 0.0759 0.0125 0.086 Uiso 1 calc .
H18B H 1.3656 0.1716 0.0197 0.086 Uiso 1 calc .
C19 C 1.5285(8) 0.1048(5) -0.0360(5) 0.083(3) Uani 1 d .
H19A H 1.5757(14) 0.0973(32) 0.0075(5) 0.108 Uiso 1 calc R
H19B H 1.5709(15) 0.1507(15) -0.0646(24) 0.108 Uiso 1 calc R
H19C H 1.5367(8) 0.0542(18) -0.0649(24) 0.108 Uiso 1 calc R
C10 C 1.2783(10) 0.0695(6) -0.1297(6) 0.097(3) Uani 1 d .
H10A H 1.3711 0.0466 -0.1451 0.117 Uiso 1 calc .
H10B H 1.2241 0.0261 -0.1021 0.117 Uiso 1 calc .
C11 C 1.2084(12) 0.0895(8) -0.1969(7) 0.152(5) Uani 1 d .
H11A H 1.1876(82) 0.0382(8) -0.2213(27) 0.198 Uiso 1 calc R
H11B H 1.2701(38) 0.1236(45) -0.2297(22) 0.198 Uiso 1 calc R
H11C H 1.1223(48) 0.1197(49) -0.1829(8) 0.198 Uiso 1 calc R
O O 0.1255(6) 0.4528(3) 0.0307(3) 0.068(2) Uani 1 d .
C20 C 0.0361(8) 0.4328(5) 0.0952(4) 0.080(3) Uani 1 d .
H20A H -0.0528(21) 0.4608(26) 0.0940(14) 0.103 Uiso 1 calc R
H20B H 0.0791(25) 0.4510(28) 0.1377(5) 0.103 Uiso 1 calc R
H20C H 0.0214(43) 0.3730(6) 0.0976(15) 0.103 Uiso 1 calc R
C21 C 0.2590(8) 0.4209(5) 0.0229(5) 0.054(2) Uani 1 d .
C22 C 0.3393(9) 0.4423(5) -0.0416(5) 0.059(2) Uani 1 d .
H22 H 0.3011 0.4759 -0.0762 0.071 Uiso 1 calc .
C23 C 0.4751(9) 0.4143(5) -0.0549(4) 0.060(2) Uani 1 d .
H23 H 0.5283 0.4303 -0.0984 0.072 Uiso 1 calc .
C24 C 0.5361(8) 0.3634(5) -0.0063(5) 0.051(2) Uani 1 d .
C25 C 0.4533(9) 0.3424(5) 0.0587(5) 0.064(2) Uani 1 d .
H25 H 0.4919 0.3091 0.0934 0.077 Uiso 1 calc .
C26 C 0.3153(9) 0.3696(5) 0.0731(4) 0.063(2) Uani 1 d .
H26 H 0.2611 0.3534 0.1162 0.076 Uiso 1 calc .
C31 C 0.6828(9) 0.3352(5) -0.0225(4) 0.062(2) Uani 1 d .
H31 H 0.7355 0.3614 -0.0620 0.074 Uiso 1 calc .
C30 C 0.7477(9) 0.2776(6) 0.0120(5) 0.067(2) Uani 1 d .
H30 H 0.6984 0.2547 0.0541 0.080 Uiso 1 calc .

loop_
_atom_type_symbol
_atom_type_description
_atom_type_scat_dispersion_real
_atom_type_scat_dispersion_imag
_atom_type_scat_source
C C 0.0033 0.0016 'International Tables Vol C Tables 4.2.6.8 and 6.1.1.4'
N N 0.0061 0.0033 'International Tables Vol C Tables 4.2.6.8 and 6.1.1.4'
O O 0.0106 0.0060 'International Tables Vol C Tables 4.2.6.8 and 6.1.1.4'
H H 0.0000 0.0000 'International Tables Vol C Tables 4.2.6.8 and 6.1.1.4'
Cr Cr 0.3209 0.6236 'International Tables Vol C Tables 4.2.6.8 and 6.1.1.4'
Mn Mn 0.3368 0.7283 'International Tables Vol C Tables 4.2.6.8 and 6.1.1.4'

loop_
_geom_angle_atom_site_label_1
_geom_angle_atom_site_label_2
_geom_angle_atom_site_label_3
_geom_angle
_geom_angle_site_symmetry_1
_geom_angle_site_symmetry_3
O15 Cr O11 171.0(2) . .
O15 Cr O14 92.0(2) . .
O11 Cr O14 96.9(2) . .
O15 Cr O13 90.0(2) . .
O11 Cr O13 93.2(2) . .
O14 Cr O13 79.9(2) . .
O15 Cr O12 91.4(2) . .
O11 Cr O12 80.1(2) . .
O14 Cr O12 170.9(2) . .
O13 Cr O12 91.7(2) . .
O15 Cr O16 80.3(2) . .
O11 Cr O16 96.7(2) . .
O14 Cr O16 98.2(2) . .
O13 Cr O16 170.1(2) . .
O12 Cr O16 90.6(2) . .
O25 Mn O22 170.9(2) . .
O25 Mn O23 88.5(2) . .
O22 Mn O23 98.5(2) . .
O25 Mn O21 94.4(2) . .
O22 Mn O21 79.5(2) . .
O23 Mn O21 170.8(2) . .
O25 Mn O26 79.4(2) . .
O22 Mn O26 94.2(2) . .
O23 Mn O26 94.1(2) . .
O21 Mn O26 94.9(2) . .
O25 Mn O24 93.6(2) . .
O22 Mn O24 93.5(2) . .
O23 Mn O24 79.2(2) . .
O21 Mn O24 91.9(2) . .
O26 Mn O24 170.5(2) . .
C2 O11 Cr 113.7(5) 1_455 .
C1 O12 Cr 113.4(5) 1_455 .
C3 O13 Cr 113.1(5) . .
C4 O14 Cr 113.5(5) . .
C5 O15 Cr 113.1(5) 2_645 .
C6 O16 Cr 112.6(5) 2_645 .
C2 O21 Mn 113.6(4) . .
C1 O22 Mn 112.7(5) . .
C3 O23 Mn 113.3(4) . .
C4 O24 Mn 112.8(5) . .
C5 O25 Mn 113.7(5) . .
C6 O26 Mn 113.0(5) . .
O22 C1 O12 125.7(7) . 1_655
O22 C1 C2 117.6(7) . .
O12 C1 C2 116.7(7) 1_655 .
O21 C2 O11 127.6(7) . 1_655
O21 C2 C1 116.4(7) . .
O11 C2 C1 116.0(7) 1_655 .
O23 C3 O13 126.5(7) . .
O23 C3 C4 117.7(7) . .
O13 C3 C4 115.8(7) . .
O14 C4 O24 126.4(7) . .
O14 C4 C3 116.8(7) . .
O24 C4 C3 116.8(7) . .
O15 C5 O25 126.1(8) 2_655 .
O15 C5 C6 116.7(7) 2_655 .
O25 C5 C6 117.2(8) . .
O26 C6 O16 126.8(8) . 2_655
O26 C6 C5 116.6(8) . .
O16 C6 C5 116.6(8) 2_655 .
C12 N11 C16 119.4(6) . .
C12 N11 C17 121.0(6) . .
C16 N11 C17 119.6(7) . .
N11 C12 C13 121.8(6) . .
C12 C13 C14 119.8(7) . .
C15 C14 C13 117.4(7) . .
C15 C14 C30 120.9(8) . .
C13 C14 C30 121.7(8) . .
C16 C15 C14 121.8(7) . .
C15 C16 N11 119.8(7) . .
C18 C17 N11 109.7(6) . .
C18 C17 C10 114.9(8) . .
N11 C17 C10 110.8(7) . .
C17 C18 C19 112.5(7) . .
C11 C10 C17 115.2(9) . .
C21 O C20 118.4(6) . .
O C21 C22 115.1(8) . .
O C21 C26 125.3(7) . .
C22 C21 C26 119.6(7) . .
C23 C22 C21 120.1(7) . .
C22 C23 C24 122.5(7) . .
C23 C24 C25 116.7(7) . .
C23 C24 C31 120.7(7) . .
C25 C24 C31 122.6(8) . .
C26 C25 C24 121.8(7) . .
C21 C26 C25 119.3(7) . .
C30 C31 C24 127.5(8) . .
C31 C30 C14 126.6(8) . .

loop_
_geom_bond_atom_site_label_1
_geom_bond_atom_site_label_2
_geom_bond_distance
_geom_bond_site_symmetry_2
Cr O15 2.053(5) .
Cr O11 2.059(5) .
Cr O14 2.061(5) .
Cr O13 2.065(5) .
Cr O12 2.068(5) .
Cr O16 2.070(5) .
Mn O25 2.065(5) .
Mn O22 2.086(5) .
Mn O23 2.087(5) .
Mn O21 2.088(5) .
Mn O26 2.107(5) .
Mn O24 2.121(5) .
O11 C2 1.265(8) 1_455
O12 C1 1.256(8) 1_455
O13 C3 1.261(8) .
O14 C4 1.245(8) .
O15 C5 1.257(8) 2_645
O16 C6 1.257(8) 2_645
O21 C2 1.247(8) .
O22 C1 1.252(8) .
O23 C3 1.252(8) .
O24 C4 1.252(8) .
O25 C5 1.256(8) .
O26 C6 1.249(8) .
C1 O12 1.256(8) 1_655
C1 C2 1.535(10) .
C2 O11 1.265(8) 1_655
C3 C4 1.537(10) .
C5 O15 1.257(8) 2_655
C5 C6 1.530(11) .
C6 O16 1.257(8) 2_655
N11 C12 1.331(9) .
N11 C16 1.362(9) .
N11 C17 1.500(9) .
C12 C13 1.359(10) .
C13 C14 1.389(10) .
C14 C15 1.361(10) .
C14 C30 1.467(10) .
C15 C16 1.357(10) .
C17 C18 1.498(11) .
C17 C10 1.513(12) .
C18 C19 1.524(10) .
C10 C11 1.491(13) .
O C21 1.364(8) .
O C20 1.412(8) .
C21 C22 1.374(10) .
C21 C26 1.377(10) .
C22 C23 1.366(10) .
C23 C24 1.373(10) .
C24 C25 1.392(10) .
C24 C31 1.469(10) .
C25 C26 1.383(10) .
C31 C30 1.303(10) .

loop_
_geom_torsion_atom_site_label_1
_geom_torsion_atom_site_label_2
_geom_torsion_atom_site_label_3
_geom_torsion_atom_site_label_4
_geom_torsion
_geom_torsion_site_symmetry_1
_geom_torsion_site_symmetry_4
O15 Cr O11 C2 22.4(16) . 1_455
O14 Cr O11 C2 -168.8(5) . 1_455
O13 Cr O11 C2 -88.6(5) . 1_455
O12 Cr O11 C2 2.5(5) . 1_455
O16 Cr O11 C2 92.0(5) . 1_455
O15 Cr O12 C1 -176.8(5) . 1_455
O11 Cr O12 C1 0.1(5) . 1_455
O14 Cr O12 C1 71.4(15) . 1_455
O13 Cr O12 C1 93.1(5) . 1_455
O16 Cr O12 C1 -96.5(5) . 1_455
O15 Cr O13 C3 83.4(5) . .
O11 Cr O13 C3 -105.0(5) . .
O14 Cr O13 C3 -8.6(5) . .
O12 Cr O13 C3 174.8(5) . .
O16 Cr O13 C3 71.1(13) . .
O15 Cr O14 C4 -82.6(5) . .
O11 Cr O14 C4 99.2(5) . .
O13 Cr O14 C4 7.1(5) . .
O12 Cr O14 C4 29.2(16) . .
O16 Cr O14 C4 -163.0(5) . .
O11 Cr O15 C5 63.1(15) . 2_645
O14 Cr O15 C5 -105.8(5) . 2_645
O13 Cr O15 C5 174.3(5) . 2_645
O12 Cr O15 C5 82.6(5) . 2_645
O16 Cr O15 C5 -7.8(4) . 2_645
O15 Cr O16 C6 7.0(4) . 2_645
O11 Cr O16 C6 -164.5(4) . 2_645
O14 Cr O16 C6 97.6(5) . 2_645
O13 Cr O16 C6 19.4(13) . 2_645
O12 Cr O16 C6 -84.3(5) . 2_645
O25 Mn O21 C2 172.0(5) . .
O22 Mn O21 C2 -1.1(5) . .
O23 Mn O21 C2 -79.4(14) . .
O26 Mn O21 C2 92.3(5) . .
O24 Mn O21 C2 -94.2(5) . .
O25 Mn O22 C1 -46.1(14) . .
O23 Mn O22 C1 174.1(5) . .
O21 Mn O22 C1 3.1(5) . .
O26 Mn O22 C1 -91.1(5) . .
O24 Mn O22 C1 94.5(5) . .
O25 Mn O23 C3 90.1(5) . .
O22 Mn O23 C3 -95.7(5) . .
O21 Mn O23 C3 -18.9(16) . .
O26 Mn O23 C3 169.4(5) . .
O24 Mn O23 C3 -3.8(5) . .
O25 Mn O24 C4 -85.8(5) . .
O22 Mn O24 C4 100.0(5) . .
O23 Mn O24 C4 2.0(5) . .
O21 Mn O24 C4 179.7(5) . .
O26 Mn O24 C4 -43.9(14) . .
O22 Mn O25 C5 -48.9(14) . .
O23 Mn O25 C5 91.4(5) . .
O21 Mn O25 C5 -97.3(5) . .
O26 Mn O25 C5 -3.1(4) . .
O24 Mn O25 C5 170.5(5) . .
O25 Mn O26 C6 2.3(4) . .
O22 Mn O26 C6 175.8(4) . .
O23 Mn O26 C6 -85.4(5) . .
O21 Mn O26 C6 95.9(5) . .
O24 Mn O26 C6 -40.4(14) . .
Mn O22 C1 O12 175.6(6) . 1_655
Mn O22 C1 C2 -4.5(7) . .
Mn O21 C2 O11 178.1(6) . 1_655
Mn O21 C2 C1 -0.8(8) . .
O22 C1 C2 O21 3.7(10) . .
O12 C1 C2 O21 -176.3(7) 1_655 .
O22 C1 C2 O11 -175.3(6) . 1_655
O12 C1 C2 O11 4.7(10) 1_655 1_655
Mn O23 C3 O13 -174.4(6) . .
Mn O23 C3 C4 4.8(8) . .
Cr O13 C3 O23 -172.1(6) . .
Cr O13 C3 C4 8.6(7) . .
Cr O14 C4 O24 176.5(5) . .
Cr O14 C4 C3 -4.8(8) . .
Mn O24 C4 O14 178.5(6) . .
Mn O24 C4 C3 -0.3(7) . .
O23 C3 C4 O14 178.0(6) . .
O13 C3 C4 O14 -2.7(9) . .
O23 C3 C4 O24 -3.2(10) . .
O13 C3 C4 O24 176.1(6) . .
Mn O25 C5 O15 -176.5(5) . 2_655
Mn O25 C5 C6 3.3(7) . .
Mn O26 C6 O16 178.6(5) . 2_655
Mn O26 C6 C5 -1.3(7) . .
O15 C5 C6 O26 178.5(6) 2_655 .
O25 C5 C6 O26 -1.4(9) . .
O15 C5 C6 O16 -1.4(9) 2_655 2_655
O25 C5 C6 O16 178.7(6) . 2_655
C16 N11 C12 C13 -2.3(11) . .
C17 N11 C12 C13 176.9(7) . .
N11 C12 C13 C14 0.7(12) . .
C12 C13 C14 C15 1.3(11) . .
C12 C13 C14 C30 -177.5(7) . .
C13 C14 C15 C16 -1.7(12) . .
C30 C14 C15 C16 177.1(8) . .
C14 C15 C16 N11 0.2(13) . .
C12 N11 C16 C15 1.8(12) . .
C17 N11 C16 C15 -177.3(7) . .
C12 N11 C17 C18 120.8(8) . .
C16 N11 C17 C18 -60.0(9) . .
C12 N11 C17 C10 -111.3(9) . .
C16 N11 C17 C10 67.8(10) . .
N11 C17 C18 C19 -166.7(6) . .
C10 C17 C18 C19 67.8(9) . .
C18 C17 C10 C11 -176.4(8) . .
N11 C17 C10 C11 58.7(11) . .
C20 O C21 C22 179.4(7) . .
C20 O C21 C26 0.4(12) . .
O C21 C22 C23 179.5(7) . .
C26 C21 C22 C23 -1.4(12) . .
C21 C22 C23 C24 1.1(13) . .
C22 C23 C24 C25 -1.1(12) . .
C22 C23 C24 C31 -179.6(7) . .
C23 C24 C25 C26 1.5(12) . .
C31 C24 C25 C26 179.9(8) . .
O C21 C26 C25 -179.2(7) . .
C22 C21 C26 C25 1.8(13) . .
C24 C25 C26 C21 -1.9(13) . .
C23 C24 C31 C30 -168.9(9) . .
C25 C24 C31 C30 12.7(14) . .
C24 C31 C30 C14 174.5(7) . .
C15 C14 C30 C31 -157.8(9) . .
C13 C14 C30 C31 20.9(14) . .
